data_1532419
loop_
_publ_author_name
'Yoshii, K.'
'Abe, H.'
'Mizumaki, M.'
'Tanida, H.'
'Kawamura, N.'

_publ_section_title
;
 Structure, magnetism and transport of La2 Ni Ru O6
;
_journal_name_full 'Journal of Alloys Compd.'
_journal_page_first 236
_journal_page_last 240
_journal_volume 348
_journal_year 2003
_chemical_formula_sum 'La2 Ni O6 Ru'
_chemical_name_systematic 'La2 Ni (Ru O6)'
_space_group_IT_number 14
_symmetry_space_group_name_Hall '-P 2yn'
_symmetry_space_group_name_H-M 'P 1 21/n 1'
_cell_angle_alpha 90
_cell_angle_beta 89.99
_cell_angle_gamma 90
_cell_formula_units_Z 2
_cell_length_a 5.5643
_cell_length_b 5.5954
_cell_length_c 7.8705
_cell_volume 245.044
_citation_journal_id_ASTM JALCEU
_cod_data_source_file Yoshii_JALCEU_2003_1272.cif
_cod_data_source_block La2Ni1O6Ru1
_cod_original_sg_symbol_Hall '-P 2ybc (x-z,y,z)'
_cod_original_formula_sum 'La2 Ni1 O6 Ru1'
_cod_database_code 1532419

loop_
_symmetry_equiv_pos_as_xyz
x,y,z
-x+1/2,y+1/2,-z+1/2
-x,-y,-z
x-1/2,-y-1/2,z-1/2

loop_
_atom_site_label
_atom_site_type_symbol
_atom_site_fract_x
_atom_site_fract_y
_atom_site_fract_z
_atom_site_occupancy
_atom_site_U_iso_or_equiv
La1 La+3 0.0078 0.0424 0.2498 1 0.0
O3 O-2 -0.085 0.489 0.253 1 0.0
Ru1 Ru+4 0.5 0 0.5 1 0.0
O2 O-2 0.203 0.793 0.048 1 0.0
O1 O-2 0.287 0.288 0.028 1 0.0
Ni1 Ni+2 0.5 0 0 1 0.0
